data_2233340
loop_
_publ_author_name
'F\'abry, Jan'
'Fridrichov\'a, Michaela'
'Du\<sek, Michal'
'Fejfarov\'a, Karla'
'Krupkov\'a, Radmila'

_publ_section_title
;
 Tris(2-carbamoylguanidinium) hydrogen fluorophosphonate fluorophosphonate
 monohydrate
;
_journal_coeditor_code ZJ2040
_journal_issue 1
_journal_name_full 'Acta Crystallographica Section E'
_journal_page_first o47
_journal_page_last o48
_journal_paper_doi 10.1107/S1600536811051683
_journal_volume 68
_journal_year 2012
_chemical_formula_iupac '3C2 H7 N4 O1 +, H F O3 P -, F O3 P 2-, H2 O'
_chemical_formula_moiety '3(C2 H7 N4 O1 +), H F O3 P -, F O3 P 2-, H2 O'
_chemical_formula_sum 'C6 H24 F2 N12 O10 P2'
_chemical_formula_weight 524.3
_chemical_name_systematic
;
Tris(2-carbamoylguanidinium) hydrogen fluorophosphonate fluorophosphonate
monohydrate
;
_space_group_IT_number 1
_symmetry_cell_setting triclinic
_symmetry_space_group_name_Hall 'P 1'
_symmetry_space_group_name_H-M 'P 1'
_atom_sites_solution_hydrogens difmap
_atom_sites_solution_primary direct
_atom_sites_solution_secondary difmap
_cell_angle_alpha 100.630(3)
_cell_angle_beta 90.885(3)
_cell_angle_gamma 99.168(3)
_cell_formula_units_Z 1
_cell_length_a 6.7523(3)
_cell_length_b 8.2926(3)
_cell_length_c 9.7297(4)
_cell_measurement_reflns_used 5951
_cell_measurement_temperature 297.1
_cell_measurement_theta_max 29.2148
_cell_measurement_theta_min 2.9825
_cell_volume 528.05(4)
_computing_cell_refinement
;
<i>CrysAlis PRO</i> (Oxford Diffraction, 2010)
;
_computing_data_collection
;
<i>CrysAlis PRO</i> (Oxford Diffraction, 2010)
;
_computing_data_reduction
;
<i>CrysAlis PRO</i> (Oxford Diffraction, 2010)
;
_computing_molecular_graphics
;
<i>PLATON</i> (Spek, 2009), <i>DIAMOND</i> (Brandenburg,
2010) and <i>Origin</i> (OriginLab, 2000)
;
_computing_publication_material
;
<i>JANA2006</i> (Pet\<r\'i\<cek <i>et al.</i>, 2006)
;
_computing_structure_refinement
;
<i>JANA2006</i> (Pet\<r\'i\<cek <i>et al.</i>, 2006)
;
_computing_structure_solution
;
<i>SIR97</i> (Altomare <i>et al.</i>, 1999)
;
_diffrn_ambient_temperature 297.1
_diffrn_detector_area_resol_mean 10.3784
_diffrn_measured_fraction_theta_full 0.98
_diffrn_measured_fraction_theta_max 0.88
_diffrn_measurement_device 'four-cycle diffractometer'
_diffrn_measurement_device_type 'Oxford Diffraction Xcalibur Gemini ultra'
_diffrn_measurement_method '\w scans'
_diffrn_radiation_monochromator graphite
_diffrn_radiation_source 'Enhance (Mo) X-ray Source'
_diffrn_radiation_type 'Mo K\a'
_diffrn_radiation_wavelength 0.7107
_diffrn_reflns_av_R_equivalents 0.0181
_diffrn_reflns_av_sigmaI/netI 0.0251
_diffrn_reflns_limit_h_max 8
_diffrn_reflns_limit_h_min -9
_diffrn_reflns_limit_k_max 11
_diffrn_reflns_limit_k_min -11
_diffrn_reflns_limit_l_max 12
_diffrn_reflns_limit_l_min -13
_diffrn_reflns_number 8499
_diffrn_reflns_theta_full 27.54
_diffrn_reflns_theta_max 29.27
_diffrn_reflns_theta_min 2.99
_diffrn_standards_number 0
_exptl_absorpt_coefficient_mu 0.297
_exptl_absorpt_correction_T_max 0.888
_exptl_absorpt_correction_T_min 0.852
_exptl_absorpt_correction_type multi-scan
_exptl_absorpt_process_details
;
(CrysAlis PRO, Oxford Diffraction, 2010)
;
_exptl_crystal_colour colourless
_exptl_crystal_density_diffrn 1.6481
_exptl_crystal_description prism
_exptl_crystal_F_000 272
_exptl_crystal_size_max 0.60
_exptl_crystal_size_mid 0.45
_exptl_crystal_size_min 0.40
_refine_diff_density_max 0.19
_refine_diff_density_min -0.16
_refine_ls_abs_structure_details
;
Flack (1983), 2216 Friedel pairs
;
_refine_ls_abs_structure_Flack 0.08(6)
_refine_ls_extinction_coef 7E2(2)
_refine_ls_extinction_method 'B-C type 1 Lorentzian isotropic (Becker & Coppens, 1974)'
_refine_ls_goodness_of_fit_ref 1.52
_refine_ls_hydrogen_treatment mixed
_refine_ls_number_constraints 35
_refine_ls_number_parameters 352
_refine_ls_number_reflns 4769
_refine_ls_number_restraints 22
_refine_ls_R_factor_all 0.0359
_refine_ls_R_factor_gt 0.0303
_refine_ls_shift/su_max 0.0416
_refine_ls_shift/su_mean 0.0040
_refine_ls_structure_factor_coef Fsqd
_refine_ls_weighting_details w=1/[\s^2^(I)+0.0004I^2^]
_refine_ls_weighting_scheme sigma
_refine_ls_wR_factor_gt 0.0661
_refine_ls_wR_factor_ref 0.0684
_reflns_number_gt 4203
_reflns_number_total 4769
_reflns_threshold_expression I>3\s(I)
_cod_data_source_file zj2040.cif
_cod_data_source_block I
_cod_database_code 2233340
_cod_database_fobs_code 2233340

loop_
_symmetry_equiv_pos_site_id
_symmetry_equiv_pos_as_xyz
1 x,y,z

loop_
_atom_site_type_symbol
_atom_site_label
_atom_site_fract_x
_atom_site_fract_y
_atom_site_fract_z
_atom_site_U_iso_or_equiv
_atom_site_adp_type
_atom_site_calc_flag
_atom_site_occupancy
_atom_site_symmetry_multiplicity
P P1 0.44795 0.87104 0.26806 0.03489(18) Uani d 1 1
O O11 0.3358(3) 0.7684(2) 0.3693(2) 0.0531(7) Uani d 1 1
H H1o11 0.363(5) 0.814(4) 0.449(4) 0.089(12) Uiso d 1 1
O O12 0.4277(3) 1.0485(2) 0.2976(2) 0.0490(6) Uani d 1 1
O O13 0.6537(2) 0.8321(2) 0.24652(19) 0.0508(6) Uani d 1 1
F F1 0.3223(2) 0.78577(19) 0.13057(16) 0.0606(5) Uani d 1 1
P P2 0.59898(9) 0.87217(7) 0.70466(7) 0.03486(18) Uani d 1 1
O O21 0.4136(2) 0.8915(2) 0.62423(17) 0.0446(5) Uani d 1 1
O O22 0.6261(3) 0.6971(2) 0.6955(2) 0.0591(7) Uani d 1 1
O O23 0.6227(3) 0.9736(2) 0.84962(19) 0.0628(7) Uani d 1 1
F F2 0.7787(2) 0.9524(2) 0.62518(19) 0.0705(6) Uani d 1 1
N N1 0.7279(3) 0.3585(3) -0.0373(2) 0.0502(8) Uani d 1 1
H H1n1 0.687(4) 0.4524(16) -0.032(3) 0.0603 Uiso d 1 1
H H2n1 0.641(3) 0.2684(17) -0.050(3) 0.0603 Uiso d 1 1
N N2 1.0574(3) 0.4809(3) -0.0071(2) 0.0462(7) Uani d 1 1
H H1n2 1.1788(14) 0.464(3) 0.003(3) 0.0554 Uiso d 1 1
H H2n2 1.026(4) 0.5785(14) -0.001(3) 0.0554 Uiso d 1 1
C C1 0.9198(3) 0.3471(3) -0.0309(2) 0.0359(7) Uani d 1 1
N N3 0.9686(3) 0.1927(2) -0.04679(19) 0.0383(6) Uani d 1 1
H H1n3 0.868716 0.106559 -0.058266 0.046 Uiso d 1 1
C C2 1.1648(3) 0.1594(3) -0.0464(2) 0.0409(8) Uani d 1 1
O O1 1.3110(2) 0.2702(2) -0.0345(2) 0.0550(6) Uani d 1 1
N N4 1.1759(4) -0.0024(3) -0.0644(3) 0.0555(9) Uani d 1 1
H H1n4 1.2923(18) -0.032(3) -0.066(3) 0.0666 Uiso d 1 1
H H2n4 1.072(2) -0.070(3) -0.049(3) 0.0666 Uiso d 1 1
N N5 0.8507(3) 0.5738(3) 0.3262(2) 0.0412(7) Uani d 1 1
H H1n5 0.9772(8) 0.572(3) 0.335(2) 0.0495 Uiso d 1 1
H H2n5 0.804(4) 0.6619(18) 0.316(2) 0.0495 Uiso d 1 1
N N6 0.5269(3) 0.4422(3) 0.3139(2) 0.0442(8) Uani d 1 1
H H1n6 0.482(4) 0.5351(16) 0.326(3) 0.0531 Uiso d 1 1
H H2n6 0.441(3) 0.3523(17) 0.307(3) 0.0531 Uiso d 1 1
C C3 0.7199(3) 0.4378(3) 0.3164(2) 0.0307(7) Uani d 1 1
N N7 0.7762(3) 0.2861(2) 0.3071(2) 0.0326(6) Uani d 1 1
H H1n7 0.679039 0.198237 0.299084 0.0391 Uiso d 1 1
C C4 0.9732(3) 0.2570(3) 0.3091(2) 0.0320(7) Uani d 1 1
O O2 1.1157(2) 0.3698(2) 0.3206(2) 0.0481(7) Uani d 1 1
N N8 0.9920(3) 0.0979(3) 0.2968(2) 0.0448(8) Uani d 1 1
H H1n8 1.1144(13) 0.082(3) 0.289(3) 0.0537 Uiso d 1 1
H H2n8 0.886(2) 0.024(2) 0.280(3) 0.0537 Uiso d 1 1
N N9 0.1970(3) 0.1691(2) 0.6254(2) 0.0384(7) Uani d 1 1
H H1n9 0.0709(8) 0.174(3) 0.621(2) 0.0461 Uiso d 1 1
H H2n9 0.237(4) 0.0751(15) 0.622(2) 0.0461 Uiso d 1 1
N N10 0.5220(3) 0.2985(3) 0.6358(2) 0.0468(8) Uani d 1 1
H H1n10 0.556(3) 0.2016(9) 0.626(3) 0.0562 Uiso d 1 1
H H2n10 0.613(2) 0.3858(13) 0.647(3) 0.0562 Uiso d 1 1
C C5 0.3284(3) 0.3046(3) 0.6375(2) 0.0302(7) Uani d 1 1
N N11 0.2757(3) 0.4584(2) 0.65242(19) 0.0323(6) Uani d 1 1
H H1n11 0.37363 0.545774 0.661465 0.0387 Uiso d 1 1
C C6 0.0770(3) 0.4880(3) 0.6545(2) 0.0316(7) Uani d 1 1
O O3 -0.0658(2) 0.3745(2) 0.64508(19) 0.0424(6) Uani d 1 1
N N12 0.0598(3) 0.6470(2) 0.6695(2) 0.0430(7) Uani d 1 1
H H1n12 0.161(2) 0.721(2) 0.661(3) 0.0516 Uiso d 1 1
H H2n12 -0.0630(13) 0.659(3) 0.658(3) 0.0516 Uiso d 1 1
O Ow 0.8062(3) 0.7323(3) -0.0104(2) 0.0697(8) Uani d 1 1
H H1ow 0.739(4) 0.754(5) 0.0580(17) 0.1045 Uiso d 1 1
H H2ow 0.741(4) 0.740(4) -0.0799(16) 0.1045 Uiso d 1 1

loop_
_atom_site_aniso_label
_atom_site_aniso_U_11
_atom_site_aniso_U_22
_atom_site_aniso_U_33
_atom_site_aniso_U_12
_atom_site_aniso_U_13
_atom_site_aniso_U_23
_atom_site_aniso_type_symbol
P1 0.0308(3) 0.0250(3) 0.0478(3) 0.0036(2) -0.0033(2) 0.0052(2) P
O11 0.0617(12) 0.0372(9) 0.0542(11) -0.0079(8) 0.0044(9) 0.0067(8) O
O12 0.0371(9) 0.0255(9) 0.0847(12) 0.0056(7) 0.0049(8) 0.0106(8) O
O13 0.0397(9) 0.0411(9) 0.0739(11) 0.0159(7) 0.0033(8) 0.0089(8) O
F1 0.0639(10) 0.0506(8) 0.0611(8) -0.0042(7) -0.0232(7) 0.0090(6) F
P2 0.0257(3) 0.0251(3) 0.0541(3) 0.0023(2) 0.0003(2) 0.0099(2) P
O21 0.0394(9) 0.0446(9) 0.0533(9) 0.0170(7) -0.0010(7) 0.0099(7) O
O22 0.0353(10) 0.0307(9) 0.1131(16) 0.0079(8) -0.0088(10) 0.0172(9) O
O23 0.0470(11) 0.0692(12) 0.0616(11) 0.0002(9) -0.0090(8) -0.0062(9) O
F2 0.0487(9) 0.0666(10) 0.0979(12) -0.0042(7) 0.0227(8) 0.0303(9) F
N1 0.0317(11) 0.0597(14) 0.0576(12) 0.0080(10) 0.0003(9) 0.0066(11) N
N2 0.0377(11) 0.0354(11) 0.0619(12) 0.0039(10) -0.0026(9) 0.0021(9) N
C1 0.0299(11) 0.0441(12) 0.0318(10) 0.0044(9) 0.0008(8) 0.0041(9) C
N3 0.0301(10) 0.0349(10) 0.0460(10) -0.0020(8) -0.0006(8) 0.0040(8) N
C2 0.0378(13) 0.0445(13) 0.0396(11) 0.0082(10) 0.0021(9) 0.0047(9) C
O1 0.0280(8) 0.0502(10) 0.0799(12) 0.0023(8) -0.0022(8) -0.0013(8) O
N4 0.0553(15) 0.0443(13) 0.0700(14) 0.0132(11) 0.0094(12) 0.0138(11) N
N5 0.0301(10) 0.0288(11) 0.0668(13) 0.0071(9) 0.0014(9) 0.0122(9) N
N6 0.0251(11) 0.0400(13) 0.0697(13) 0.0082(9) 0.0038(9) 0.0130(11) N
C3 0.0240(11) 0.0352(12) 0.0337(11) 0.0060(9) 0.0026(8) 0.0075(9) C
N7 0.0218(9) 0.0258(9) 0.0499(10) 0.0022(8) 0.0006(8) 0.0082(8) N
C4 0.0233(11) 0.0302(13) 0.0435(12) 0.0051(10) 0.0006(9) 0.0093(10) C
O2 0.0229(8) 0.0362(10) 0.0857(13) 0.0036(8) 0.0041(8) 0.0140(9) O
N8 0.0314(12) 0.0344(12) 0.0686(13) 0.0107(10) -0.0015(10) 0.0057(11) N
N9 0.0277(10) 0.0269(11) 0.0605(11) 0.0046(9) 0.0011(9) 0.0081(9) N
N10 0.0245(10) 0.0463(12) 0.0724(14) 0.0098(9) 0.0035(10) 0.0146(12) N
C5 0.0265(11) 0.0324(12) 0.0315(10) 0.0053(9) -0.0002(8) 0.0056(8) C
N11 0.0221(9) 0.0258(10) 0.0475(10) 0.0005(8) 0.0011(8) 0.0065(8) N
C6 0.0245(11) 0.0324(12) 0.0371(11) 0.0040(10) 0.0030(9) 0.0051(10) C
O3 0.0216(8) 0.0345(9) 0.0698(11) 0.0022(7) 0.0026(7) 0.0085(8) O
N12 0.0330(12) 0.0287(11) 0.0683(13) 0.0067(9) 0.0047(10) 0.0106(10) N
Ow 0.0785(14) 0.0877(14) 0.0564(11) 0.0446(12) 0.0049(10) 0.0221(11) O

loop_
_atom_type_symbol
_atom_type_scat_dispersion_real
_atom_type_scat_dispersion_imag
_atom_type_scat_source
C 0.003 0.002 'International Tables Vol C tables 4.2.6.8 and 6.1.1.1'
H 0.000 0.000 'International Tables Vol C tables 4.2.6.8 and 6.1.1.1'
N 0.006 0.003 'International Tables Vol C tables 4.2.6.8 and 6.1.1.1'
O 0.011 0.006 'International Tables Vol C tables 4.2.6.8 and 6.1.1.1'
P 0.102 0.094 'International Tables Vol C tables 4.2.6.8 and 6.1.1.1'
F 0.017 0.010 'International Tables Vol C tables 4.2.6.8 and 6.1.1.1'

loop_
_geom_angle_atom_site_label_1
_geom_angle_atom_site_label_2
_geom_angle_atom_site_label_3
_geom_angle
_geom_angle_publ_flag
O11 P1 O12 113.89(10) yes
O11 P1 O13 111.21(11) yes
O11 P1 F1 98.53(9) yes
O12 P1 O13 116.89(9) yes
O12 P1 F1 108.33(9) yes
O13 P1 F1 105.98(9) yes
P1 O11 H1o11 110(2) .
O21 P2 O22 113.55(10) yes
O21 P2 O23 113.39(11) yes
O21 P2 F2 104.28(10) yes
O22 P2 O23 114.52(13) yes
O22 P2 F2 105.09(11) yes
O23 P2 F2 104.61(10) yes
N1 C1 N2 120.9(2) .
N1 C1 N3 117.5(2) .
N2 C1 N3 121.6(2) .
C1 N3 C2 124.48(18) .
N3 C2 O1 122.1(2) .
N3 C2 N4 113.8(2) .
O1 C2 N4 124.2(2) .
N5 C3 N6 120.9(2) .
N5 C3 N7 122.1(2) .
N6 C3 N7 117.06(19) .
C3 N7 C4 125.29(17) .
N7 C4 O2 121.8(2) .
N7 C4 N8 114.67(18) .
O2 C4 N8 123.5(2) .
N9 C5 N10 120.8(2) .
N9 C5 N11 122.7(2) .
N10 C5 N11 116.5(2) .
C5 N11 C6 124.21(17) .
N11 C6 O3 121.7(2) .
N11 C6 N12 114.23(18) .
O3 C6 N12 124.0(2) .
C1 N3 H1n3 117.7615 yes
H1n3 N3 C2 117.7617 yes
C3 N7 H1n7 117.353 yes
H1n7 N7 C4 117.3532 yes
C5 N11 H1n11 117.8945 yes
C5 N11 C6 124.21(17) yes
H1n11 N11 C6 117.8946 yes
H1n1 N1 C1 122.1(16) yes
H2n1 N1 C1 118.5(13) yes
H1n2 N2 C1 115.7(16) yes
H2n2 N2 C1 121.3(17) yes
C2 N4 H1n4 118.9(17) yes
C2 N4 H2n4 118.4(14) yes
H1n5 N5 C3 120.6(18) yes
H2n5 N5 C3 116.5(14) yes
C4 N8 H1n8 112.8(18) yes
C4 N8 H2n8 118.8(13) yes
H1n9 N9 C5 119.9(17) yes
H2n9 N9 C5 119.7(15) yes
H1n10 N10 C5 116.9(11) yes
H2n10 N10 C5 123.1(9) yes
C6 N12 H1n12 121.4(12) yes
C6 N12 H2n12 111.6(18) yes
H1n1 N1 H2n1 119(2) .
H1n2 N2 H2n2 123(2) .
H1n4 N4 H2n4 120(2) .
H1n5 N5 H2n5 123(2) .
H1n6 N6 H2n6 117.9(19) .
H1n8 N8 H2n8 127(2) .
H1n9 N9 H2n9 120(2) .
H1n10 N10 H2n10 120.0(14) .
H1n12 N12 H2n12 123(2) .
H1ow Ow H2ow 108(3) .

loop_
_geom_bond_atom_site_label_1
_geom_bond_atom_site_label_2
_geom_bond_distance
_geom_bond_publ_flag
P1 O11 1.548(2) yes
P1 O12 1.4752(17) yes
P1 O13 1.4850(17) yes
P1 F1 1.5603(14) yes
O11 H1o11 0.80(3) .
P2 O21 1.5118(18) yes
P2 O22 1.479(2) yes
P2 O23 1.4949(18) yes
P2 F2 1.5735(18) yes
N1 C1 1.315(3) .
N2 C1 1.311(3) .
C1 N3 1.355(3) .
N3 C2 1.396(3) .
C2 O1 1.224(3) .
C2 N4 1.335(3) .
N5 C3 1.305(3) .
N6 C3 1.309(3) .
C3 N7 1.359(3) .
N7 C4 1.390(3) .
C4 O2 1.219(3) .
C4 N8 1.328(3) .
N9 C5 1.302(3) .
N10 C5 1.316(3) .
C5 N11 1.361(3) .
N11 C6 1.401(3) .
C6 O3 1.225(3) .
C6 N12 1.323(3) .
N1 H1n1 0.860(18) .
N1 H2n1 0.860(15) .
N2 H1n2 0.860(13) .
N2 H2n2 0.860(16) .
N3 H1n3 0.89 .
N4 H1n4 0.860(17) .
N4 H2n4 0.860(19) .
N5 H1n5 0.860(8) .
N5 H2n5 0.860(19) .
N6 H1n6 0.860(17) .
N6 H2n6 0.860(15) .
N7 H1n7 0.89 .
N8 H1n8 0.860(12) .
N8 H2n8 0.860(15) .
N9 H1n9 0.860(8) .
N9 H2n9 0.860(16) .
N10 H1n10 0.860(11) .
N10 H2n10 0.860(11) .
N11 H1n11 0.89 .
N12 H1n12 0.860(17) .
N12 H2n12 0.860(13) .
Ow H1ow 0.82(2) .
Ow H2ow 0.82(2) .

loop_
_geom_hbond_atom_site_label_D
_geom_hbond_atom_site_label_H
_geom_hbond_atom_site_label_A
_geom_hbond_site_symmetry_A
_geom_hbond_distance_DH
_geom_hbond_distance_HA
_geom_hbond_distance_DA
_geom_hbond_angle_DHA
_geom_hbond_publ_flag
O11 H1o11 O21 1_555 0.80(3) 1.72(4) 2.515(3) 174(4) yes
Ow H1ow O13 1_555 0.82(2) 1.957(19) 2.754(3) 164(2) yes
Ow H2ow O22 1_554 0.82(2) 2.253(17) 3.037(3) 160(3) yes
Ow H2ow O23 1_554 0.82(2) 2.41(3) 3.023(3) 132(3) yes
N1 H1n1 Ow 1_555 0.860(18) 2.302(15) 3.022(4) 141(2) yes
N1 H2n1 O1 1_455 0.861(17) 2.24(2) 2.795(3) 122.4(15) yes
N1 H2n1 O23 1_544 0.861(15) 2.431(14) 3.141(3) 140.3(18) yes
N6 H2n6 O2 1_455 0.860(17) 2.23(2) 2.750(3) 119.0(15) yes
N6 H2n6 O12 1_545 0.860(17) 2.491(15) 3.200(3) 140.3(17) yes
N6 H1n6 O11 1_555 0.861(19) 2.28(2) 3.141(3) 174(2) yes
N9 H2n9 O21 1_545 0.860(17) 2.08(2) 2.916(2) 164(2) yes
N9 H1n9 F2 1_445 0.860(7) 2.479(19) 3.096(2) 129(2) yes
N9 H1n9 O3 1_555 0.860(7) 2.01(2) 2.634(2) 129(2) yes
N2 H2n2 Ow 1_555 0.861(16) 2.12(2) 2.894(3) 150(2) yes
N2 H1n2 O1 1_555 0.861(12) 1.94(2) 2.618(3) 135(2) yes
N5 H2n5 O13 1_555 0.862(19) 2.07(2) 2.906(3) 165(2) yes
N5 H1n5 O2 1_555 0.860(7) 2.03(2) 2.646(3) 128(2) yes
N10 H1n10 O21 1_545 0.860(13) 2.595(10) 3.318(3) 142.5(17) yes
N10 H2n10 O3 1_655 0.861(13) 2.186(14) 2.750(3) 122.9(11) yes
N10 H2n10 O22 1_555 0.861(13) 2.524(13) 3.209(3) 137.1(11) yes
N3 H1n3 O23 1_544 0.89 1.95 2.770(3) 153 yes
N7 H1n7 O12 1_545 0.89 1.93 2.807(3) 166 yes
N11 H1n11 O22 1_555 0.89 1.93 2.804(3) 166 yes
N4 H1n4 O23 1_644 0.860(14) 2.386(16) 3.170(3) 152(2) yes
N4 H2n4 Ow 1_545 0.86(2) 2.32(2) 3.173(3) 176(2) yes
N8 H2n8 O13 1_545 0.857(16) 2.024(16) 2.877(3) 173.8(15) yes
N8 H1n8 O12 1_645 0.860(10) 2.179(10) 3.034(3) 173(3) yes
N12 H1n12 O21 1_555 0.859(11) 2.115(16) 2.972(2) 175(3) yes
N12 H2n12 O22 1_455 0.859(11) 2.198(11) 3.031(3) 163(3) yes
